data_4315054
loop_
_publ_author_name
'Hai-Ying Wang'
'Jun-Yan Cheng'
'Jian-Ping Ma'
'Yu-Bin Dong'
'Ru-Qi Huang'

_publ_section_title
;
 Synthesis and Characterization of New Coordination Polymers with Tunable
 Luminescent Properties Generated from Bent 1,2,4-Triazole-Bridged
 N,N'-Dioxides and Ln(III) Salts
;
_journal_name_full 'Inorganic Chemistry'
_journal_page_first 2416
_journal_page_last 2426
_journal_paper_doi 10.1021/ic902311g
_journal_volume 49
_journal_year 2010
_chemical_formula_sum 'C24 H30 Cl3 N12 O21 Pr'
_chemical_formula_weight 1069.86
_chemical_name_systematic
; 
 ? 
;
_space_group_IT_number 56
_symmetry_cell_setting orthorhombic
_symmetry_space_group_name_Hall '-P 2ab 2ac'
_symmetry_space_group_name_H-M 'P c c n'
_atom_sites_solution_hydrogens geom
_atom_sites_solution_primary direct
_atom_sites_solution_secondary difmap
_audit_creation_method SHELXL-97
_cell_angle_alpha 90.00
_cell_angle_beta 90.00
_cell_angle_gamma 90.00
_cell_formula_units_Z 4
_cell_length_a 26.781(3)
_cell_length_b 6.8686(7)
_cell_length_c 20.678(2)
_cell_measurement_reflns_used 9575
_cell_measurement_temperature 298(2)
_cell_measurement_theta_max 28.28
_cell_measurement_theta_min 2.281
_cell_volume 3803.7(7)
_computing_cell_refinement 'Bruker SMART'
_computing_data_collection 'Bruker SMART'
_computing_data_reduction 'Bruker SAINT'
_computing_molecular_graphics 'Bruker SHELXTL'
_computing_publication_material 'Bruker SHELXTL'
_computing_structure_refinement 'SHELXL-97 (Sheldrick, 1997)'
_computing_structure_solution 'SHELXS-97 (Sheldrick, 1990)'
_diffrn_ambient_temperature 298(2)
_diffrn_measured_fraction_theta_full 0.999
_diffrn_measured_fraction_theta_max 0.999
_diffrn_measurement_device_type 'CCD area detector'
_diffrn_measurement_method 'phi and omega scans'
_diffrn_radiation_monochromator graphite
_diffrn_radiation_source 'fine-focus sealed tube'
_diffrn_radiation_type MoK\a
_diffrn_radiation_wavelength 0.71073
_diffrn_reflns_av_R_equivalents 0.0243
_diffrn_reflns_av_sigmaI/netI 0.0206
_diffrn_reflns_limit_h_max 30
_diffrn_reflns_limit_h_min -31
_diffrn_reflns_limit_k_max 6
_diffrn_reflns_limit_k_min -8
_diffrn_reflns_limit_l_max 20
_diffrn_reflns_limit_l_min -24
_diffrn_reflns_number 14423
_diffrn_reflns_theta_full 25.03
_diffrn_reflns_theta_max 25.03
_diffrn_reflns_theta_min 1.97
_exptl_absorpt_coefficient_mu 1.593
_exptl_absorpt_correction_T_max 0.7847
_exptl_absorpt_correction_T_min 0.5683
_exptl_absorpt_correction_type multi-scan
_exptl_absorpt_process_details sadabs
_exptl_crystal_colour yellow
_exptl_crystal_density_diffrn 1.868
_exptl_crystal_density_method 'not measured'
_exptl_crystal_description block
_exptl_crystal_F_000 2144
_exptl_crystal_size_max 0.40
_exptl_crystal_size_mid 0.23
_exptl_crystal_size_min 0.16
_refine_diff_density_max 1.023
_refine_diff_density_min -1.901
_refine_diff_density_rms 0.087
_refine_ls_extinction_method none
_refine_ls_goodness_of_fit_ref 1.096
_refine_ls_hydrogen_treatment constr
_refine_ls_matrix_type full
_refine_ls_number_parameters 286
_refine_ls_number_reflns 3363
_refine_ls_number_restraints 6
_refine_ls_restrained_S_all 1.096
_refine_ls_R_factor_all 0.0432
_refine_ls_R_factor_gt 0.0398
_refine_ls_shift/su_max 0.000
_refine_ls_shift/su_mean 0.000
_refine_ls_structure_factor_coef Fsqd
_refine_ls_weighting_details 'calc w=1/[\s^2^(Fo^2^)+(0.0584P)^2^+14.6064P] where P=(Fo^2^+2Fc^2^)/3'
_refine_ls_weighting_scheme calc
_refine_ls_wR_factor_gt 0.1168
_refine_ls_wR_factor_ref 0.1192
_reflns_number_gt 3048
_reflns_number_total 3363
_reflns_threshold_expression >2sigma(I)
_cod_data_source_file ic902311g_si_001_03.cif
_cod_data_source_block 2
_cod_depositor_comments
;
The following automatic conversions were performed:

'_symmetry_cell_setting' value 'Orthorhombic' changed to
'orthorhombic' according to the built-in table from CIF Core
dictionary named 'cif_core.dic' version 2.4.1 from 2010-06-29.

Automatic conversion script
Id: cif_fix_values 1646 2011-03-28 12:23:43Z adriana 
;
_cod_original_cell_volume 3803.6(7)
_cod_database_code 4315054

loop_
_symmetry_equiv_pos_as_xyz
'x, y, z'
'-x+1/2, -y+1/2, z'
'-x, y+1/2, -z+1/2'
'x+1/2, -y, -z+1/2'
'-x, -y, -z'
'x-1/2, y-1/2, -z'
'x, -y-1/2, z-1/2'
'-x-1/2, y, z-1/2'

loop_
_atom_site_label
_atom_site_type_symbol
_atom_site_fract_x
_atom_site_fract_y
_atom_site_fract_z
_atom_site_U_iso_or_equiv
_atom_site_adp_type
_atom_site_occupancy
_atom_site_symmetry_multiplicity
_atom_site_calc_flag
_atom_site_refinement_flags
_atom_site_disorder_assembly
_atom_site_disorder_group
Pr1 Pr 0.2500 0.7500 0.143540(16) 0.02475(15) Uani 1 2 d S . .
N1 N 0.33251(15) -0.3509(6) 0.52079(19) 0.0330(9) Uani 1 1 d . . .
N2 N 0.33488(16) -0.0693(7) 0.32973(19) 0.0370(10) Uani 1 1 d . . .
N3 N 0.34106(15) 0.0923(6) 0.29028(19) 0.0365(10) Uani 1 1 d . . .
N4 N 0.38919(15) 0.1269(6) 0.37400(19) 0.0332(9) Uani 1 1 d . . .
N5 N 0.4200(3) 0.2203(8) 0.4199(3) 0.0633(16) Uani 1 1 d . . .
H5A H 0.4476 0.1500 0.4260 0.095 Uiso 1 1 d R . .
H5B H 0.4034 0.2304 0.4572 0.095 Uiso 1 1 d R . .
N6 N 0.36811(14) 0.6534(6) 0.21924(18) 0.0309(9) Uani 1 1 d . . .
O1 O 0.33693(13) 0.7348(5) 0.17810(18) 0.0399(9) Uani 1 1 d . B .
O3 O 0.29795(13) 0.4611(6) 0.09143(17) 0.0441(9) Uani 1 1 d . B .
O4 O 0.2500 0.7500 0.2673(3) 0.0509(16) Uani 1 2 d S B .
O5 O 0.29207(13) -0.4057(5) 0.55263(17) 0.0425(9) Uani 1 1 d . . .
O6 O 0.4819(2) 0.4810(9) 0.1291(3) 0.0862(17) Uani 1 1 d . . .
O7 O 0.4017(2) 0.4208(13) 0.0923(5) 0.143(3) Uani 1 1 d . . .
O8 O 0.4444(4) 0.1890(13) 0.1488(4) 0.144(4) Uani 1 1 d . . .
O9 O 0.4664(2) 0.2674(10) 0.0471(3) 0.098(2) Uani 1 1 d . . .
O10 O 0.2657(2) 0.4088(11) 0.3870(3) 0.104(2) Uani 1 1 d . . .
O11 O 0.29101(18) 0.1910(7) 0.4652(2) 0.0641(12) Uani 1 1 d . . .
C1 C 0.36403(17) -0.0449(7) 0.3799(2) 0.0313(10) Uani 1 1 d . . .
C2 C 0.36950(17) -0.1767(8) 0.4354(2) 0.0320(10) Uani 1 1 d . . .
C3 C 0.32742(19) -0.2375(7) 0.4685(2) 0.0334(11) Uani 1 1 d . . .
H3 H 0.2958 -0.2001 0.4545 0.040 Uiso 1 1 calc R . .
C4 C 0.3773(2) -0.4090(8) 0.5424(3) 0.0426(13) Uani 1 1 d . . .
H4 H 0.3796 -0.4875 0.5789 0.051 Uiso 1 1 calc R . .
C5 C 0.4196(2) -0.3525(10) 0.5104(3) 0.0515(15) Uani 1 1 d . . .
H5 H 0.4508 -0.3930 0.5251 0.062 Uiso 1 1 calc R . .
C6 C 0.4162(2) -0.2355(8) 0.4564(3) 0.0446(14) Uani 1 1 d . . .
H6 H 0.4448 -0.1966 0.4345 0.053 Uiso 1 1 calc R . .
C7 C 0.37330(18) 0.2082(7) 0.3184(2) 0.0318(11) Uani 1 1 d . B .
C8 C 0.38901(17) 0.3975(7) 0.2913(2) 0.0307(10) Uani 1 1 d . . .
C9 C 0.43463(18) 0.4856(9) 0.3027(2) 0.0419(13) Uani 1 1 d . B .
H9 H 0.4575 0.4290 0.3309 0.050 Uiso 1 1 calc R . .
C10 C 0.4459(2) 0.6572(9) 0.2719(3) 0.0458(13) Uani 1 1 d . . .
H10 H 0.4762 0.7181 0.2799 0.055 Uiso 1 1 calc R B .
C11 C 0.4127(2) 0.7391(8) 0.2297(3) 0.0383(12) Uani 1 1 d . B .
H11 H 0.4209 0.8536 0.2082 0.046 Uiso 1 1 calc R . .
C12 C 0.35562(17) 0.4878(7) 0.2494(2) 0.0304(10) Uani 1 1 d . B .
H12 H 0.3244 0.4328 0.2423 0.036 Uiso 1 1 calc R . .
Cl1 Cl 0.44831(5) 0.3400(3) 0.10528(7) 0.0496(4) Uani 1 1 d . . .
H3A H 0.2869 0.4285 0.0612 0.060 Uiso 1 1 d R . .
H4A H 0.2770 0.7856 0.2843 0.060 Uiso 1 1 d R . .
H3B H 0.3283 0.4568 0.0986 0.060 Uiso 1 1 d R . .
Cl2 Cl 0.2500 0.2500 0.42502(10) 0.0514(5) Uani 1 2 d S . .
H2A H 0.2928 1.0766 0.2214 0.062 Uiso 0.50 1 d PR A 1
H2B H 0.2891 1.1162 0.1534 0.062 Uiso 0.50 1 d PR A 1
O2 O 0.2767(12) 1.059(4) 0.1871(13) 0.064(8) Uani 0.50 1 d P B 1
H2C H 0.3088 1.1099 0.1984 0.077 Uiso 0.50 1 d PR B 2
H2D H 0.2587 1.1804 0.1872 0.077 Uiso 0.50 1 d PR B 2
O2' O 0.2798(9) 1.096(4) 0.1819(10) 0.031(3) Uani 0.50 1 d PU B 2

loop_
_atom_site_aniso_label
_atom_site_aniso_U_11
_atom_site_aniso_U_22
_atom_site_aniso_U_33
_atom_site_aniso_U_23
_atom_site_aniso_U_13
_atom_site_aniso_U_12
Pr1 0.0242(2) 0.0294(2) 0.0206(2) 0.000 0.000 0.00162(14)
N1 0.035(2) 0.034(2) 0.030(2) -0.0057(18) 0.0095(17) 0.0007(18)
N2 0.039(2) 0.043(3) 0.029(2) 0.0035(19) -0.0049(18) -0.0035(19)
N3 0.035(2) 0.041(2) 0.033(2) 0.0010(19) -0.0066(18) -0.0050(19)
N4 0.037(2) 0.036(2) 0.0267(19) 0.0010(18) -0.0084(17) -0.0033(18)
N5 0.088(4) 0.055(3) 0.047(3) 0.006(2) -0.032(3) -0.020(3)
N6 0.029(2) 0.036(2) 0.0275(19) -0.0018(18) -0.0025(16) 0.0031(18)
O1 0.0336(19) 0.043(2) 0.043(2) 0.0123(16) -0.0125(17) 0.0019(15)
O3 0.0323(18) 0.063(3) 0.0370(19) -0.0136(18) -0.0026(15) 0.0053(18)
O4 0.040(3) 0.084(5) 0.028(3) 0.000 0.000 -0.028(3)
O5 0.048(2) 0.039(2) 0.040(2) -0.0090(16) 0.0231(17) -0.0049(17)
O6 0.083(4) 0.080(4) 0.095(4) -0.039(3) -0.001(3) -0.020(3)
O7 0.045(3) 0.166(8) 0.219(9) -0.002(7) -0.006(4) 0.039(4)
O8 0.184(8) 0.135(6) 0.112(6) 0.058(5) -0.077(6) -0.082(6)
O9 0.064(3) 0.155(6) 0.073(4) -0.059(4) 0.007(3) -0.018(3)
O10 0.098(4) 0.120(6) 0.093(4) 0.063(4) 0.003(3) 0.005(4)
O11 0.070(3) 0.068(3) 0.055(3) 0.010(2) -0.001(2) 0.027(2)
C1 0.030(2) 0.038(3) 0.026(2) -0.002(2) 0.0041(19) 0.001(2)
C2 0.031(2) 0.038(3) 0.027(2) -0.001(2) 0.0041(19) 0.004(2)
C3 0.034(3) 0.033(3) 0.033(3) -0.003(2) 0.002(2) 0.004(2)
C4 0.053(3) 0.040(3) 0.035(3) 0.005(2) -0.001(2) 0.005(3)
C5 0.038(3) 0.063(4) 0.053(3) 0.014(3) -0.004(3) 0.007(3)
C6 0.031(3) 0.058(4) 0.045(3) 0.010(3) 0.008(2) 0.002(2)
C7 0.032(2) 0.037(3) 0.026(2) 0.003(2) -0.003(2) 0.002(2)
C8 0.033(2) 0.036(3) 0.023(2) 0.000(2) -0.0036(19) 0.000(2)
C9 0.031(3) 0.059(4) 0.036(3) 0.008(3) -0.011(2) -0.002(2)
C10 0.035(3) 0.060(4) 0.043(3) 0.005(3) -0.008(2) -0.012(3)
C11 0.033(3) 0.046(3) 0.035(3) 0.003(2) -0.001(2) -0.006(2)
C12 0.027(2) 0.033(3) 0.031(2) 0.001(2) -0.0051(19) -0.0028(19)
Cl1 0.0344(7) 0.0692(10) 0.0451(8) -0.0112(7) -0.0023(6) 0.0058(7)
Cl2 0.0637(13) 0.0527(12) 0.0378(10) 0.000 0.000 0.0165(10)
O2 0.093(13) 0.021(10) 0.079(12) 0.007(6) -0.050(9) 0.001(7)
O2' 0.046(6) 0.017(7) 0.031(5) -0.006(5) -0.015(4) 0.002(5)

loop_
_atom_type_symbol
_atom_type_description
_atom_type_scat_dispersion_real
_atom_type_scat_dispersion_imag
_atom_type_scat_source
C C 0.0033 0.0016 'International Tables Vol C Tables 4.2.6.8 and 6.1.1.4'
H H 0.0000 0.0000 'International Tables Vol C Tables 4.2.6.8 and 6.1.1.4'
N N 0.0061 0.0033 'International Tables Vol C Tables 4.2.6.8 and 6.1.1.4'
O O 0.0106 0.0060 'International Tables Vol C Tables 4.2.6.8 and 6.1.1.4'
Pr Pr -0.2180 2.8214 'International Tables Vol C Tables 4.2.6.8 and 6.1.1.4'
Cl Cl 0.1484 0.1585 'International Tables Vol C Tables 4.2.6.8 and 6.1.1.4'

loop_
_geom_angle_atom_site_label_1
_geom_angle_atom_site_label_2
_geom_angle_atom_site_label_3
_geom_angle
_geom_angle_site_symmetry_1
_geom_angle_site_symmetry_3
_geom_angle_publ_flag
O2 Pr1 O2 136.2(13) . 2_565 ?
O2 Pr1 O1 69.2(7) . . ?
O2 Pr1 O1 97.8(7) 2_565 . ?
O2 Pr1 O1 97.8(7) . 2_565 ?
O2 Pr1 O1 69.2(8) 2_565 2_565 ?
O1 Pr1 O1 145.91(19) . 2_565 ?
O2 Pr1 O5 144.1(7) . 8_665 ?
O2 Pr1 O5 76.4(7) 2_565 8_665 ?
O1 Pr1 O5 130.43(13) . 8_665 ?
O1 Pr1 O5 78.67(13) 2_565 8_665 ?
O2 Pr1 O5 76.4(7) . 7_565 ?
O2 Pr1 O5 144.1(7) 2_565 7_565 ?
O1 Pr1 O5 78.67(13) . 7_565 ?
O1 Pr1 O5 130.43(13) 2_565 7_565 ?
O5 Pr1 O5 79.13(19) 8_665 7_565 ?
O2 Pr1 O4 68.1(7) . . ?
O2 Pr1 O4 68.1(7) 2_565 . ?
O1 Pr1 O4 72.95(9) . . ?
O1 Pr1 O4 72.95(9) 2_565 . ?
O5 Pr1 O4 140.43(9) 8_665 . ?
O5 Pr1 O4 140.43(9) 7_565 . ?
O2 Pr1 O3 132.8(7) . . ?
O2 Pr1 O3 68.2(7) 2_565 . ?
O1 Pr1 O3 67.46(12) . . ?
O1 Pr1 O3 128.79(12) 2_565 . ?
O5 Pr1 O3 64.76(11) 8_665 . ?
O5 Pr1 O3 77.69(12) 7_565 . ?
O4 Pr1 O3 114.51(8) . . ?
O2 Pr1 O3 68.2(7) . 2_565 ?
O2 Pr1 O3 132.8(7) 2_565 2_565 ?
O1 Pr1 O3 128.79(12) . 2_565 ?
O1 Pr1 O3 67.46(12) 2_565 2_565 ?
O5 Pr1 O3 77.69(12) 8_665 2_565 ?
O5 Pr1 O3 64.76(11) 7_565 2_565 ?
O4 Pr1 O3 114.51(8) . 2_565 ?
O3 Pr1 O3 130.99(16) . 2_565 ?
O2 Pr1 O2' 4.3(11) . . ?
O2 Pr1 O2' 140.6(3) 2_565 . ?
O1 Pr1 O2' 70.1(5) . . ?
O1 Pr1 O2' 99.4(5) 2_565 . ?
O5 Pr1 O2' 140.3(5) 8_665 . ?
O5 Pr1 O2' 72.3(5) 7_565 . ?
O4 Pr1 O2' 72.4(5) . . ?
O3 Pr1 O2' 131.7(5) . . ?
O3 Pr1 O2' 65.5(5) 2_565 . ?
O2 Pr1 O2' 140.6(3) . 2_565 ?
O2 Pr1 O2' 4.3(11) 2_565 2_565 ?
O1 Pr1 O2' 99.4(5) . 2_565 ?
O1 Pr1 O2' 70.1(5) 2_565 2_565 ?
O5 Pr1 O2' 72.3(5) 8_665 2_565 ?
O5 Pr1 O2' 140.3(5) 7_565 2_565 ?
O4 Pr1 O2' 72.4(5) . 2_565 ?
O3 Pr1 O2' 65.5(5) . 2_565 ?
O3 Pr1 O2' 131.7(5) 2_565 2_565 ?
O2' Pr1 O2' 144.9(10) . 2_565 ?
O5 N1 C3 119.0(4) . . ?
O5 N1 C4 118.8(4) . . ?
C3 N1 C4 122.2(4) . . ?
C1 N2 N3 107.0(4) . . ?
C7 N3 N2 107.7(4) . . ?
C7 N4 C1 106.2(4) . . ?
C7 N4 N5 124.7(4) . . ?
C1 N4 N5 128.4(4) . . ?
N4 N5 H5A 109.5 . . ?
N4 N5 H5B 109.0 . . ?
H5A N5 H5B 109.4 . . ?
O1 N6 C12 120.2(4) . . ?
O1 N6 C11 118.6(4) . . ?
C12 N6 C11 121.1(4) . . ?
N6 O1 Pr1 144.4(3) . . ?
Pr1 O3 H3A 113.0 . . ?
Pr1 O3 H3B 116.0 . . ?
H3A O3 H3B 122.9 . . ?
Pr1 O4 H4A 114.7 . . ?
N1 O5 Pr1 129.6(3) . 7_566 ?
N2 C1 N4 109.5(4) . . ?
N2 C1 C2 126.9(5) . . ?
N4 C1 C2 123.6(4) . . ?
C3 C2 C6 119.5(5) . . ?
C3 C2 C1 119.4(4) . . ?
C6 C2 C1 121.0(5) . . ?
N1 C3 C2 119.5(5) . . ?
N1 C3 H3 120.3 . . ?
C2 C3 H3 120.3 . . ?
N1 C4 C5 119.7(5) . . ?
N1 C4 H4 120.1 . . ?
C5 C4 H4 120.1 . . ?
C4 C5 C6 120.0(5) . . ?
C4 C5 H5 120.0 . . ?
C6 C5 H5 120.0 . . ?
C5 C6 C2 119.1(5) . . ?
C5 C6 H6 120.5 . . ?
C2 C6 H6 120.5 . . ?
N3 C7 N4 109.6(4) . . ?
N3 C7 C8 123.7(4) . . ?
N4 C7 C8 126.8(4) . . ?
C9 C8 C12 118.6(5) . . ?
C9 C8 C7 124.9(4) . . ?
C12 C8 C7 116.5(4) . . ?
C10 C9 C8 119.3(5) . . ?
C10 C9 H9 120.3 . . ?
C8 C9 H9 120.3 . . ?
C11 C10 C9 120.5(5) . . ?
C11 C10 H10 119.8 . . ?
C9 C10 H10 119.8 . . ?
N6 C11 C10 119.9(5) . . ?
N6 C11 H11 120.1 . . ?
C10 C11 H11 120.1 . . ?
N6 C12 C8 120.5(4) . . ?
N6 C12 H12 119.7 . . ?
C8 C12 H12 119.7 . . ?
O8 Cl1 O9 108.8(6) . . ?
O8 Cl1 O7 111.0(6) . . ?
O9 Cl1 O7 106.7(5) . . ?
O8 Cl1 O6 109.7(4) . . ?
O9 Cl1 O6 109.1(3) . . ?
O7 Cl1 O6 111.5(5) . . ?
O10 Cl2 O10 112.1(6) 2 . ?
O10 Cl2 O11 109.4(4) 2 . ?
O10 Cl2 O11 108.3(3) . . ?
O10 Cl2 O11 108.3(3) 2 2 ?
O10 Cl2 O11 109.4(4) . 2 ?
O11 Cl2 O11 109.3(4) . 2 ?
Pr1 O2 H2A 126.4 . . ?
Pr1 O2 H2B 102.3 . . ?
H2A O2 H2B 114.7 . . ?
Pr1 O2 H2C 132.7 . . ?
H2A O2 H2C 43.8 . . ?
H2B O2 H2C 71.8 . . ?
Pr1 O2 H2D 127.8 . . ?
H2A O2 H2D 97.6 . . ?
H2B O2 H2D 78.6 . . ?
H2C O2 H2D 97.8 . . ?
Pr1 O2' H2A 105.1 . . ?
Pr1 O2' H2B 92.2 . . ?
H2A O2' H2B 134.6 . . ?
Pr1 O2' H2C 120.0 . . ?
H2A O2' H2C 45.6 . . ?
H2B O2' H2C 89.4 . . ?
Pr1 O2' H2D 118.2 . . ?
H2A O2' H2D 104.5 . . ?
H2B O2' H2D 103.3 . . ?
H2C O2' H2D 119.6 . . ?

loop_
_geom_bond_atom_site_label_1
_geom_bond_atom_site_label_2
_geom_bond_distance
_geom_bond_site_symmetry_2
_geom_bond_publ_flag
Pr1 O2 2.41(3) . ?
Pr1 O2 2.41(3) 2_565 ?
Pr1 O1 2.437(3) . ?
Pr1 O1 2.437(3) 2_565 ?
Pr1 O5 2.439(3) 8_665 ?
Pr1 O5 2.439(3) 7_565 ?
Pr1 O4 2.560(5) . ?
Pr1 O3 2.598(4) . ?
Pr1 O3 2.598(4) 2_565 ?
Pr1 O2' 2.63(2) . ?
Pr1 O2' 2.63(2) 2_565 ?
N1 O5 1.322(5) . ?
N1 C3 1.340(6) . ?
N1 C4 1.341(7) . ?
N2 C1 1.309(6) . ?
N2 N3 1.387(6) . ?
N3 C7 1.311(6) . ?
N4 C7 1.347(6) . ?
N4 C1 1.365(6) . ?
N4 N5 1.411(6) . ?
N5 H5A 0.8916 . ?
N5 H5B 0.8933 . ?
N6 O1 1.317(5) . ?
N6 C12 1.339(6) . ?
N6 C11 1.349(6) . ?
O3 H3A 0.7265 . ?
O3 H3B 0.8271 . ?
O4 H4A 0.8405 . ?
O5 Pr1 2.439(3) 7_566 ?
O6 Cl1 1.411(5) . ?
O7 Cl1 1.393(6) . ?
O8 Cl1 1.377(7) . ?
O9 Cl1 1.390(5) . ?
O10 Cl2 1.409(6) . ?
O11 Cl2 1.435(5) . ?
C1 C2 1.469(7) . ?
C2 C3 1.382(7) . ?
C2 C6 1.383(7) . ?
C3 H3 0.9300 . ?
C4 C5 1.369(8) . ?
C4 H4 0.9300 . ?
C5 C6 1.378(8) . ?
C5 H5 0.9300 . ?
C6 H6 0.9300 . ?
C7 C8 1.477(7) . ?
C8 C9 1.383(7) . ?
C8 C12 1.391(6) . ?
C9 C10 1.373(8) . ?
C9 H9 0.9300 . ?
C10 C11 1.367(8) . ?
C10 H10 0.9300 . ?
C11 H11 0.9300 . ?
C12 H12 0.9300 . ?
Cl2 O10 1.409(6) 2 ?
Cl2 O11 1.435(5) 2 ?
O2 H2A 0.8396 . ?
O2 H2B 0.8652 . ?
O2 H2C 0.9576 . ?
O2 H2D 0.9622 . ?
O2' H2A 0.8976 . ?
O2' H2B 0.6551 . ?
O2' H2C 0.8546 . ?
O2' H2D 0.8182 . ?

loop_
_geom_hbond_atom_site_label_D
_geom_hbond_atom_site_label_H
_geom_hbond_atom_site_label_A
_geom_hbond_distance_DH
_geom_hbond_distance_HA
_geom_hbond_distance_DA
_geom_hbond_angle_DHA
_geom_hbond_site_symmetry_A
O3 H3B O7 0.83 1.98 2.791(7) 165.0 .
O2' H2D O2 0.82 2.03 2.815(13) 162.0 2_575
O2 H2B O5 0.87 2.54 3.00(3) 114.5 7_565
O2' H2C N3 0.85 2.09 2.78(2) 137.1 1_565
O2 H2A N3 0.84 1.93 2.75(3) 168.0 1_565
O4 H4A N3 0.84 2.72 3.420(4) 141.9 1_565
O4 H4A N2 0.84 2.07 2.893(5) 167.2 1_565
O3 H3A O11 0.73 2.15 2.818(6) 152.9 7_565
N5 H5A O6 0.89 2.49 3.261(9) 144.6 3_645

loop_
_geom_torsion_atom_site_label_1
_geom_torsion_atom_site_label_2
_geom_torsion_atom_site_label_3
_geom_torsion_atom_site_label_4
_geom_torsion
_geom_torsion_site_symmetry_1
_geom_torsion_site_symmetry_2
_geom_torsion_site_symmetry_3
_geom_torsion_site_symmetry_4
_geom_torsion_publ_flag
C1 N2 N3 C7 -0.5(5) . . . . ?
C12 N6 O1 Pr1 19.2(7) . . . . ?
C11 N6 O1 Pr1 -161.4(4) . . . . ?
O2 Pr1 O1 N6 115.4(9) . . . . ?
O2 Pr1 O1 N6 -21.3(9) 2_565 . . . ?
O1 Pr1 O1 N6 42.9(5) 2_565 . . . ?
O5 Pr1 O1 N6 -100.1(5) 8_665 . . . ?
O5 Pr1 O1 N6 -165.0(5) 7_565 . . . ?
O4 Pr1 O1 N6 42.9(5) . . . . ?
O3 Pr1 O1 N6 -83.8(5) . . . . ?
O3 Pr1 O1 N6 151.0(5) 2_565 . . . ?
O2' Pr1 O1 N6 119.9(7) . . . . ?
O2' Pr1 O1 N6 -25.4(8) 2_565 . . . ?
C3 N1 O5 Pr1 -91.0(5) . . . 7_566 ?
C4 N1 O5 Pr1 88.3(5) . . . 7_566 ?
N3 N2 C1 N4 -0.4(5) . . . . ?
N3 N2 C1 C2 178.8(4) . . . . ?
C7 N4 C1 N2 1.2(6) . . . . ?
N5 N4 C1 N2 172.3(5) . . . . ?
C7 N4 C1 C2 -178.1(4) . . . . ?
N5 N4 C1 C2 -7.0(8) . . . . ?
N2 C1 C2 C3 -52.1(7) . . . . ?
N4 C1 C2 C3 127.0(5) . . . . ?
N2 C1 C2 C6 130.0(6) . . . . ?
N4 C1 C2 C6 -50.8(7) . . . . ?
O5 N1 C3 C2 178.9(4) . . . . ?
C4 N1 C3 C2 -0.4(7) . . . . ?
C6 C2 C3 N1 0.7(8) . . . . ?
C1 C2 C3 N1 -177.1(4) . . . . ?
O5 N1 C4 C5 -179.4(5) . . . . ?
C3 N1 C4 C5 -0.2(8) . . . . ?
N1 C4 C5 C6 0.3(9) . . . . ?
C4 C5 C6 C2 0.0(10) . . . . ?
C3 C2 C6 C5 -0.6(9) . . . . ?
C1 C2 C6 C5 177.3(5) . . . . ?
N2 N3 C7 N4 1.2(6) . . . . ?
N2 N3 C7 C8 -179.1(4) . . . . ?
C1 N4 C7 N3 -1.5(6) . . . . ?
N5 N4 C7 N3 -173.0(5) . . . . ?
C1 N4 C7 C8 178.9(5) . . . . ?
N5 N4 C7 C8 7.3(8) . . . . ?
N3 C7 C8 C9 -152.5(5) . . . . ?
N4 C7 C8 C9 27.1(8) . . . . ?
N3 C7 C8 C12 24.9(7) . . . . ?
N4 C7 C8 C12 -155.6(5) . . . . ?
C12 C8 C9 C10 -0.7(8) . . . . ?
C7 C8 C9 C10 176.6(5) . . . . ?
C8 C9 C10 C11 -1.0(9) . . . . ?
O1 N6 C11 C10 -179.7(5) . . . . ?
C12 N6 C11 C10 -0.3(8) . . . . ?
C9 C10 C11 N6 1.6(9) . . . . ?
O1 N6 C12 C8 177.9(4) . . . . ?
C11 N6 C12 C8 -1.5(7) . . . . ?
C9 C8 C12 N6 2.0(7) . . . . ?
C7 C8 C12 N6 -175.5(4) . . . . ?
